data_4036536
loop_
_publ_author_name
'Banerjee, Shaibal'
'Sinha, Saikat'
'Pradhan, Padmanava'
'Caruso, Alessio'
'Liebowitz, Daniel'
'Parrish, Damon'
'Rossi, Miriam'
'Zajc, Barbara'

_publ_section_title
;
 Regiospecifically Fluorinated Polycyclic Aromatic Hydrocarbons via
 Julia-Kocienski Olefination and Oxidative Photocyclization. Effect of
 Fluorine Atom Substitution on Molecular Shape.
;
_journal_issue 10
_journal_name_full 'The Journal of organic chemistry'
_journal_page_first 3983
_journal_page_last 3993
_journal_paper_doi 10.1021/acs.joc.5b02580
_journal_volume 81
_journal_year 2016
_chemical_formula_sum 'C22 H13 F'
_chemical_formula_weight 296.32
_space_group_IT_number 61
_space_group_name_Hall '-P 2ac 2ab'
_space_group_name_H-M_alt 'P b c a'
_symmetry_cell_setting orthorhombic
_symmetry_space_group_name_H-M 'P b c a'
_atom_sites_solution_hydrogens geom
_atom_sites_solution_primary direct
_atom_sites_solution_secondary difmap
_audit_creation_method SHELXL-97
_cell_angle_alpha 90.00
_cell_angle_beta 90.00
_cell_angle_gamma 90.00
_cell_formula_units_Z 8
_cell_length_a 12.0445(17)
_cell_length_b 7.3901(10)
_cell_length_c 31.140(4)
_cell_measurement_reflns_used 1472
_cell_measurement_temperature 296(2)
_cell_measurement_theta_max 19.27
_cell_measurement_theta_min 2.62
_cell_volume 2771.8(6)
_computing_cell_refinement 'Bruker SAINT'
_computing_data_collection 'Bruker APEX2'
_computing_data_reduction 'Bruker SAINT'
_computing_molecular_graphics 'Bruker SHELXTL'
_computing_publication_material 'Bruker SHELXTL'
_computing_structure_refinement 'SHELXL-97 (Sheldrick, 1997)'
_computing_structure_solution 'SHELXS-97 (Sheldrick, 1990)'
_diffrn_ambient_temperature 296(2)
_diffrn_measured_fraction_theta_full 1.000
_diffrn_measured_fraction_theta_max 1.000
_diffrn_measurement_device_type 'Bruker APEX-II CCD'
_diffrn_measurement_method '\f and \w scans'
_diffrn_radiation_monochromator graphite
_diffrn_radiation_source 'fine-focus sealed tube'
_diffrn_radiation_type MoK\a
_diffrn_radiation_wavelength 0.71073
_diffrn_reflns_av_R_equivalents 0.1410
_diffrn_reflns_av_sigmaI/netI 0.0633
_diffrn_reflns_limit_h_max 14
_diffrn_reflns_limit_h_min -14
_diffrn_reflns_limit_k_max 9
_diffrn_reflns_limit_k_min -9
_diffrn_reflns_limit_l_max 38
_diffrn_reflns_limit_l_min -38
_diffrn_reflns_number 28210
_diffrn_reflns_theta_full 25.90
_diffrn_reflns_theta_max 25.90
_diffrn_reflns_theta_min 1.31
_diffrn_standards_number 0
_exptl_absorpt_coefficient_mu 0.090
_exptl_absorpt_correction_T_max 0.9964
_exptl_absorpt_correction_T_min 0.9795
_exptl_absorpt_correction_type empirical
_exptl_absorpt_process_details SADABS
_exptl_crystal_colour colourless
_exptl_crystal_density_diffrn 1.420
_exptl_crystal_density_method 'not measured'
_exptl_crystal_description needle
_exptl_crystal_F_000 1232
_exptl_crystal_size_max 0.23
_exptl_crystal_size_mid 0.04
_exptl_crystal_size_min 0.04
_refine_diff_density_max 0.276
_refine_diff_density_min -0.294
_refine_diff_density_rms 0.090
_refine_ls_extinction_coef 0.0052(9)
_refine_ls_extinction_expression Fc^*^=kFc[1+0.001xFc^2^\l^3^/sin(2\q)]^-1/4^
_refine_ls_extinction_method SHELXL
_refine_ls_goodness_of_fit_ref 1.025
_refine_ls_hydrogen_treatment refall
_refine_ls_matrix_type full
_refine_ls_number_parameters 261
_refine_ls_number_reflns 2690
_refine_ls_number_restraints 0
_refine_ls_restrained_S_all 1.025
_refine_ls_R_factor_all 0.1105
_refine_ls_R_factor_gt 0.0494
_refine_ls_shift/su_max 0.000
_refine_ls_shift/su_mean 0.000
_refine_ls_structure_factor_coef Fsqd
_refine_ls_weighting_details 'calc w=1/[\s^2^(Fo^2^)+(0.0756P)^2^+0.0000P] where P=(Fo^2^+2Fc^2^)/3'
_refine_ls_weighting_scheme calc
_refine_ls_wR_factor_gt 0.1201
_refine_ls_wR_factor_ref 0.1498
_reflns_number_gt 1539
_reflns_number_total 2690
_reflns_threshold_expression >2sigma(I)
_cod_data_source_file jo5b02580_si_007.cif
_cod_data_source_block pbca
_cod_depositor_comments
;
The following automatic conversions were performed:

data item '_symmetry_cell_setting' value 'Orthorhombic' was changed
to 'orthorhombic' in accordance with the
/home/saulius/struct/COD-crude-data/automatic-downloads/DataCite-retrospective/ACS/depositions/lib/dictionaries/cif_core.dic
dictionary named 'cif_core.dic' version 2.4.2 last updated on
2011-04-26.

Automatic conversion script
Id: cif_fix_values 6909 2019-04-08 15:41:33Z antanas 
;
_cod_original_cell_volume 2771.8(7)
_cod_original_sg_symbol_H-M Pbca
_cod_database_code 4036536

loop_
_symmetry_equiv_pos_as_xyz
'x, y, z'
'-x+1/2, -y, z+1/2'
'-x, y+1/2, -z+1/2'
'x+1/2, -y+1/2, -z'
'-x, -y, -z'
'x-1/2, y, -z-1/2'
'x, -y-1/2, z-1/2'
'-x-1/2, y-1/2, z'

loop_
_atom_site_label
_atom_site_type_symbol
_atom_site_fract_x
_atom_site_fract_y
_atom_site_fract_z
_atom_site_U_iso_or_equiv
_atom_site_adp_type
_atom_site_occupancy
_atom_site_symmetry_multiplicity
_atom_site_calc_flag
F10 F 0.29771(15) 0.0246(2) 0.50213(5) 0.0412(5) Uani 1 1 d
C1 C 0.2667(3) 0.1702(4) 0.29939(9) 0.0260(7) Uani 1 1 d
C2 C 0.2827(3) 0.1989(4) 0.25641(9) 0.0288(7) Uani 1 1 d
C3 C 0.3799(3) 0.2799(4) 0.24202(10) 0.0309(7) Uani 1 1 d
C4 C 0.4626(3) 0.3217(4) 0.27096(9) 0.0287(7) Uani 1 1 d
C5 C 0.6401(2) 0.4002(4) 0.33287(10) 0.0285(7) Uani 1 1 d
C6 C 0.7271(3) 0.4202(4) 0.36116(10) 0.0307(7) Uani 1 1 d
C7 C 0.7184(3) 0.3517(4) 0.40249(10) 0.0315(7) Uani 1 1 d
C8 C 0.6215(2) 0.2703(4) 0.41559(9) 0.0287(7) Uani 1 1 d
C9 C 0.4085(3) 0.1311(4) 0.44626(9) 0.0288(7) Uani 1 1 d
C10 C 0.3076(3) 0.0917(4) 0.46154(9) 0.0307(7) Uani 1 1 d
C11 C 0.1030(3) 0.1115(4) 0.45833(10) 0.0325(7) Uani 1 1 d
C12 C 0.0096(3) 0.1626(4) 0.43679(11) 0.0342(8) Uani 1 1 d
C13 C 0.0178(3) 0.2310(4) 0.39500(10) 0.0313(7) Uani 1 1 d
C14 C 0.1195(2) 0.2426(4) 0.37498(10) 0.0281(7) Uani 1 1 d
C15 C 0.2184(2) 0.1857(3) 0.39552(8) 0.0248(7) Uani 1 1 d
C16 C 0.2081(2) 0.1258(4) 0.43875(9) 0.0275(7) Uani 1 1 d
C17 C 0.4213(2) 0.1926(3) 0.40312(8) 0.0247(7) Uani 1 1 d
C18 C 0.3285(2) 0.2005(3) 0.37644(9) 0.0247(7) Uani 1 1 d
C19 C 0.3460(2) 0.2244(3) 0.33020(9) 0.0234(7) Uani 1 1 d
C20 C 0.4489(2) 0.2908(3) 0.31512(8) 0.0234(7) Uani 1 1 d
C21 C 0.5404(2) 0.3169(3) 0.34526(9) 0.0239(7) Uani 1 1 d
C22 C 0.5295(2) 0.2540(4) 0.38782(8) 0.0241(7) Uani 1 1 d
H1 H 0.201(2) 0.109(4) 0.3075(8) 0.029(8) Uiso 1 1 d
H2 H 0.225(2) 0.159(4) 0.2362(8) 0.025(7) Uiso 1 1 d
H3 H 0.394(2) 0.299(4) 0.2122(9) 0.028(8) Uiso 1 1 d
H4 H 0.535(2) 0.367(4) 0.2597(8) 0.029(8) Uiso 1 1 d
H5 H 0.649(2) 0.447(4) 0.3044(9) 0.034(8) Uiso 1 1 d
H6 H 0.798(3) 0.485(4) 0.3516(9) 0.043(9) Uiso 1 1 d
H7 H 0.780(2) 0.366(4) 0.4232(8) 0.029(8) Uiso 1 1 d
H8 H 0.613(2) 0.227(4) 0.4431(9) 0.033(8) Uiso 1 1 d
H9 H 0.474(2) 0.115(4) 0.4639(8) 0.022(7) Uiso 1 1 d
H11 H 0.099(2) 0.065(4) 0.4884(10) 0.043(9) Uiso 1 1 d
H12 H -0.061(3) 0.152(4) 0.4494(11) 0.056(11) Uiso 1 1 d
H13 H -0.051(2) 0.279(4) 0.3767(9) 0.038(8) Uiso 1 1 d
H14 H 0.127(2) 0.296(3) 0.3465(8) 0.019(7) Uiso 1 1 d

loop_
_atom_site_aniso_label
_atom_site_aniso_U_11
_atom_site_aniso_U_22
_atom_site_aniso_U_33
_atom_site_aniso_U_23
_atom_site_aniso_U_13
_atom_site_aniso_U_12
F10 0.0563(12) 0.0425(11) 0.0250(9) 0.0066(8) 0.0045(8) -0.0019(9)
C1 0.0304(18) 0.0175(14) 0.0302(17) -0.0018(12) -0.0022(14) -0.0009(13)
C2 0.0363(18) 0.0219(16) 0.0281(16) -0.0016(12) -0.0057(14) 0.0018(13)
C3 0.0412(19) 0.0272(17) 0.0245(16) 0.0019(13) 0.0001(15) 0.0037(14)
C4 0.0304(18) 0.0246(16) 0.0312(17) 0.0018(13) 0.0021(14) 0.0003(13)
C5 0.0300(17) 0.0249(15) 0.0307(17) -0.0013(13) 0.0030(14) 0.0026(13)
C6 0.0296(19) 0.0285(16) 0.0340(17) -0.0067(13) 0.0019(14) -0.0004(14)
C7 0.0305(18) 0.0315(16) 0.0325(17) -0.0079(14) -0.0008(15) 0.0074(14)
C8 0.0363(18) 0.0243(16) 0.0255(17) -0.0023(13) -0.0013(14) 0.0087(13)
C9 0.0375(19) 0.0236(15) 0.0254(16) 0.0021(13) -0.0034(15) 0.0019(14)
C10 0.049(2) 0.0243(15) 0.0189(15) 0.0011(12) 0.0025(14) -0.0006(14)
C11 0.044(2) 0.0220(16) 0.0318(18) -0.0038(13) 0.0039(16) -0.0064(14)
C12 0.037(2) 0.0220(16) 0.0437(19) -0.0081(14) 0.0078(16) -0.0071(14)
C13 0.0333(18) 0.0234(16) 0.0374(18) -0.0048(14) 0.0030(14) -0.0040(13)
C14 0.0367(18) 0.0163(14) 0.0314(18) -0.0032(13) 0.0009(15) -0.0012(12)
C15 0.0330(17) 0.0130(13) 0.0286(16) -0.0026(11) 0.0011(13) -0.0033(12)
C16 0.0370(18) 0.0187(14) 0.0267(16) -0.0040(12) 0.0047(13) -0.0023(13)
C17 0.0364(17) 0.0142(14) 0.0236(15) -0.0025(11) 0.0032(13) 0.0043(12)
C18 0.0310(16) 0.0149(14) 0.0283(16) 0.0003(12) 0.0005(13) -0.0012(11)
C19 0.0321(16) 0.0110(13) 0.0270(16) -0.0004(11) -0.0007(13) 0.0042(12)
C20 0.0300(16) 0.0155(14) 0.0245(15) -0.0001(11) -0.0009(13) 0.0033(12)
C21 0.0292(17) 0.0189(14) 0.0237(15) -0.0025(11) 0.0017(13) 0.0068(12)
C22 0.0300(16) 0.0160(13) 0.0262(15) -0.0037(12) 0.0010(13) 0.0052(12)

loop_
_atom_type_symbol
_atom_type_description
_atom_type_scat_dispersion_real
_atom_type_scat_dispersion_imag
_atom_type_scat_source
C C 0.0033 0.0016 'International Tables Vol C Tables 4.2.6.8 and 6.1.1.4'
H H 0.0000 0.0000 'International Tables Vol C Tables 4.2.6.8 and 6.1.1.4'
F F 0.0171 0.0103 'International Tables Vol C Tables 4.2.6.8 and 6.1.1.4'

loop_
_geom_angle_atom_site_label_1
_geom_angle_atom_site_label_2
_geom_angle_atom_site_label_3
_geom_angle
C2 C1 C19 121.7(3)
C2 C1 H1 116.9(17)
C19 C1 H1 121.4(17)
C1 C2 C3 120.0(3)
C1 C2 H2 118.6(15)
C3 C2 H2 121.4(15)
C4 C3 C2 119.7(3)
C4 C3 H3 118.2(17)
C2 C3 H3 121.9(17)
C3 C4 C20 121.2(3)
C3 C4 H4 118.5(15)
C20 C4 H4 120.1(15)
C6 C5 C21 121.5(3)
C6 C5 H5 118.2(18)
C21 C5 H5 120.3(18)
C5 C6 C7 119.8(3)
C5 C6 H6 120.1(17)
C7 C6 H6 120.2(17)
C8 C7 C6 120.0(3)
C8 C7 H7 119.2(15)
C6 C7 H7 120.7(15)
C7 C8 C22 121.5(3)
C7 C8 H8 121.5(18)
C22 C8 H8 117.0(18)
C10 C9 C17 120.2(3)
C10 C9 H9 120.8(15)
C17 C9 H9 119.0(15)
C9 C10 F10 119.2(3)
C9 C10 C16 123.5(3)
F10 C10 C16 117.1(3)
C12 C11 C16 120.5(3)
C12 C11 H11 120.9(18)
C16 C11 H11 118.6(18)
C11 C12 C13 120.0(3)
C11 C12 H12 121(2)
C13 C12 H12 119(2)
C14 C13 C12 120.4(3)
C14 C13 H13 115.2(15)
C12 C13 H13 124.4(16)
C13 C14 C15 121.7(3)
C13 C14 H14 121.7(15)
C15 C14 H14 116.5(15)
C14 C15 C16 116.5(3)
C14 C15 C18 124.0(2)
C16 C15 C18 119.3(3)
C11 C16 C10 122.0(3)
C11 C16 C15 120.8(3)
C10 C16 C15 117.1(3)
C18 C17 C9 119.2(3)
C18 C17 C22 120.6(2)
C9 C17 C22 120.2(3)
C17 C18 C15 118.9(2)
C17 C18 C19 118.4(2)
C15 C18 C19 122.7(2)
C1 C19 C20 117.8(3)
C1 C19 C18 122.5(3)
C20 C19 C18 119.6(2)
C4 C20 C19 119.0(3)
C4 C20 C21 121.3(3)
C19 C20 C21 119.6(2)
C5 C21 C22 118.8(3)
C5 C21 C20 121.8(3)
C22 C21 C20 119.4(3)
C21 C22 C8 118.4(3)
C21 C22 C17 119.5(3)
C8 C22 C17 121.8(2)

loop_
_geom_bond_atom_site_label_1
_geom_bond_atom_site_label_2
_geom_bond_distance
F10 C10 1.363(3)
C1 C2 1.368(4)
C1 C19 1.411(4)
C1 H1 0.94(3)
C2 C3 1.389(4)
C2 H2 0.99(3)
C3 C4 1.379(4)
C3 H3 0.96(3)
C4 C20 1.404(4)
C4 H4 1.00(3)
C5 C6 1.377(4)
C5 C21 1.404(4)
C5 H5 0.96(3)
C6 C7 1.387(4)
C6 H6 1.03(3)
C7 C8 1.375(4)
C7 H7 0.99(3)
C8 C22 1.411(4)
C8 H8 0.92(3)
C9 C10 1.338(4)
C9 C17 1.427(4)
C9 H9 0.97(3)
C10 C16 1.415(4)
C11 C12 1.363(4)
C11 C16 1.408(4)
C11 H11 1.00(3)
C12 C13 1.399(4)
C12 H12 0.95(3)
C13 C14 1.377(4)
C13 H13 1.07(3)
C14 C15 1.417(4)
C14 H14 0.97(3)
C15 C16 1.423(4)
C15 C18 1.457(4)
C17 C18 1.394(4)
C17 C22 1.460(4)
C18 C19 1.466(4)
C19 C20 1.414(4)
C20 C21 1.460(4)
C21 C22 1.410(4)

loop_
_geom_torsion_atom_site_label_1
_geom_torsion_atom_site_label_2
_geom_torsion_atom_site_label_3
_geom_torsion_atom_site_label_4
_geom_torsion
C19 C1 C2 C3 1.4(4)
C1 C2 C3 C4 3.7(4)
C2 C3 C4 C20 -2.6(4)
C21 C5 C6 C7 2.2(4)
C5 C6 C7 C8 -2.5(4)
C6 C7 C8 C22 0.1(4)
C17 C9 C10 F10 176.8(2)
C17 C9 C10 C16 -7.2(4)
C16 C11 C12 C13 -0.4(4)
C11 C12 C13 C14 1.8(4)
C12 C13 C14 C15 0.3(4)
C13 C14 C15 C16 -3.5(4)
C13 C14 C15 C18 -177.9(3)
C12 C11 C16 C10 173.4(3)
C12 C11 C16 C15 -2.9(4)
C9 C10 C16 C11 -169.0(3)
F10 C10 C16 C11 7.1(4)
C9 C10 C16 C15 7.4(4)
F10 C10 C16 C15 -176.4(2)
C14 C15 C16 C11 4.8(4)
C18 C15 C16 C11 179.4(2)
C14 C15 C16 C10 -171.8(2)
C18 C15 C16 C10 2.9(4)
C10 C9 C17 C18 -3.9(4)
C10 C9 C17 C22 173.4(3)
C9 C17 C18 C15 13.8(4)
C22 C17 C18 C15 -163.5(2)
C9 C17 C18 C19 -166.6(2)
C22 C17 C18 C19 16.1(4)
C14 C15 C18 C17 160.9(3)
C16 C15 C18 C17 -13.3(4)
C14 C15 C18 C19 -18.7(4)
C16 C15 C18 C19 167.1(2)
C2 C1 C19 C20 -7.2(4)
C2 C1 C19 C18 177.8(2)
C17 C18 C19 C1 156.4(3)
C15 C18 C19 C1 -23.9(4)
C17 C18 C19 C20 -18.4(4)
C15 C18 C19 C20 161.2(2)
C3 C4 C20 C19 -3.3(4)
C3 C4 C20 C21 173.4(3)
C1 C19 C20 C4 8.1(4)
C18 C19 C20 C4 -176.8(2)
C1 C19 C20 C21 -168.8(2)
C18 C19 C20 C21 6.4(4)
C6 C5 C21 C22 0.6(4)
C6 C5 C21 C20 -178.3(2)
C4 C20 C21 C5 10.1(4)
C19 C20 C21 C5 -173.1(2)
C4 C20 C21 C22 -168.7(2)
C19 C20 C21 C22 8.0(4)
C5 C21 C22 C8 -2.9(4)
C20 C21 C22 C8 176.0(2)
C5 C21 C22 C17 170.7(2)
C20 C21 C22 C17 -10.5(4)
C7 C8 C22 C21 2.6(4)
C7 C8 C22 C17 -170.8(3)
C18 C17 C22 C21 -1.8(4)
C9 C17 C22 C21 -179.1(2)
C18 C17 C22 C8 171.5(2)
C9 C17 C22 C8 -5.8(4)
